data_7049998
loop_
_publ_author_name
'Zhang, Randi'
'Huang, Yongfeng'
'Solan, Gregory A.'
'Zhang, Wenjuan'
'Hu, Xinquan'
'Hao, Xiang'
'Sun, Wen-Hua'

_publ_section_title
;
 gem-Dimethyl-substituted bis(imino)dihydroquinolines as thermally stable
 supports for highly active cobalt catalysts that produce linear PE waxes.
;
_journal_issue 23
_journal_name_full 'Dalton transactions (Cambridge, England : 2003)'
_journal_page_first 8175
_journal_page_last 8185
_journal_paper_doi 10.1039/c9dt01345h
_journal_volume 48
_journal_year 2019
_chemical_formula_moiety 'C33 H41 Cl2 Co N3'
_chemical_formula_sum 'C33 H41 Cl2 Co N3'
_chemical_formula_weight 609.52
_space_group_crystal_system monoclinic
_space_group_IT_number 14
_space_group_name_Hall '-P 2ybc'
_space_group_name_H-M_alt 'P 1 21/c 1'
_symmetry_space_group_name_Hall '-P 2ybc'
_symmetry_space_group_name_H-M 'P 1 21/c 1'
_atom_sites_solution_hydrogens geom
_atom_sites_solution_primary direct
_audit_creation_date 2019-04-27
_audit_creation_method
;
Olex2 1.2
(compiled 2017.08.10 svn.r3458 for OlexSys, GUI svn.r5381)
;
_audit_update_record
;
2019-05-05 deposited with the CCDC.    2019-05-08 downloaded from the CCDC.
;
_cell_angle_alpha 90
_cell_angle_beta 99.73(3)
_cell_angle_gamma 90
_cell_formula_units_Z 4
_cell_length_a 18.285(4)
_cell_length_b 9.0803(18)
_cell_length_c 18.993(4)
_cell_measurement_reflns_used 9490
_cell_measurement_temperature 173
_cell_measurement_theta_max 27.4793
_cell_measurement_theta_min 1.0877
_cell_volume 3108.1(12)
_computing_cell_refinement 'CrystalClear (Rigaku Inc., 2007)'
_computing_data_collection 'CrystalClear (Rigaku Inc., 2007)'
_computing_data_reduction 'CrystalClear (Rigaku Inc., 2007)'
_computing_molecular_graphics 'Olex2 (Dolomanov et al., 2009)'
_computing_publication_material 'Olex2 (Dolomanov et al., 2009)'
_computing_structure_refinement 'ShelXL (Sheldrick, 2015)'
_computing_structure_solution 'SIR2004 (Burla et al., 2007)'
_diffrn_ambient_temperature 173
_diffrn_detector_area_resol_mean 28.5714
_diffrn_measured_fraction_theta_full 0.993
_diffrn_measured_fraction_theta_max 0.889
_diffrn_measurement_device_type 'Bruker P4'
_diffrn_measurement_method '\w scans'
_diffrn_radiation_monochromator graphite
_diffrn_radiation_type MoK\a
_diffrn_radiation_wavelength 0.71073
_diffrn_reflns_av_R_equivalents 0.0431
_diffrn_reflns_av_unetI/netI 0.0418
_diffrn_reflns_Laue_measured_fraction_full 0.993
_diffrn_reflns_Laue_measured_fraction_max 0.889
_diffrn_reflns_limit_h_max 24
_diffrn_reflns_limit_h_min -24
_diffrn_reflns_limit_k_max 11
_diffrn_reflns_limit_k_min -11
_diffrn_reflns_limit_l_max 22
_diffrn_reflns_limit_l_min -23
_diffrn_reflns_number 20874
_diffrn_reflns_point_group_measured_fraction_full 0.993
_diffrn_reflns_point_group_measured_fraction_max 0.889
_diffrn_reflns_theta_full 25.242
_diffrn_reflns_theta_max 28.582
_diffrn_reflns_theta_min 2.176
_exptl_absorpt_coefficient_mu 0.750
_exptl_absorpt_correction_T_max 1.00000
_exptl_absorpt_correction_T_min 0.74490
_exptl_absorpt_correction_type none
_exptl_crystal_colour brown
_exptl_crystal_density_diffrn 1.303
_exptl_crystal_description block
_exptl_crystal_F_000 1284
_exptl_crystal_size_max 0.551
_exptl_crystal_size_mid 0.160
_exptl_crystal_size_min 0.098
_refine_diff_density_max 0.860
_refine_diff_density_min -0.396
_refine_diff_density_rms 0.065
_refine_ls_extinction_method none
_refine_ls_goodness_of_fit_ref 1.113
_refine_ls_hydrogen_treatment constr
_refine_ls_matrix_type full
_refine_ls_number_parameters 370
_refine_ls_number_reflns 7063
_refine_ls_number_restraints 33
_refine_ls_restrained_S_all 1.122
_refine_ls_R_factor_all 0.0688
_refine_ls_R_factor_gt 0.0613
_refine_ls_shift/su_max 0.001
_refine_ls_shift/su_mean 0.000
_refine_ls_structure_factor_coef Fsqd
_refine_ls_weighting_details 'w=1/[\s^2^(Fo^2^)+(0.0530P)^2^+3.5170P] where P=(Fo^2^+2Fc^2^)/3'
_refine_ls_weighting_scheme calc
_refine_ls_wR_factor_gt 0.1392
_refine_ls_wR_factor_ref 0.1445
_reflns_Friedel_coverage 0.000
_reflns_number_gt 6361
_reflns_number_total 7063
_reflns_threshold_expression 'I > 2\s(I)'
_cod_data_source_file c9dt01345h2.cif
_cod_data_source_block Co2
_cod_depositor_comments 'Adding full bibliography for 7049998--7049999.cif.'
_cod_original_cell_volume 3108.2(11)
_cod_database_code 7049998
_shelx_shelxl_version_number 2018/3
_shelx_space_group_comment
;
The symmetry employed for this shelxl refinement is uniquely defined
by the following loop, which should always be used as a source of
symmetry information in preference to the above space-group names.
They are only intended as comments.
;
_olex2_refinement_description
;
1. Fixed Uiso
 At 1.2 times of:
  All C(H) groups, All C(H,H) groups, All C(H,H,H,H) groups
 At 1.5 times of:
  All C(H,H,H) groups
2. Restrained distances
 C24-C22 = C23-C22 = C22-C19
 1.54 with sigma of 0.01
3. Uiso/Uaniso restraints and constraints
C24 \\sim C23 \\sim C22: within 1.7A with sigma of 0.02 and sigma for terminal
atoms of 0.04
Uanis(C24) \\sim Ueq, Uanis(C23) \\sim Ueq, Uanis(C22) \\sim Ueq: with sigma of
0.05 and sigma for terminal atoms of 0.1
4. Others
 Sof(H22C)=Sof(H22D)=Sof(C23)=Sof(H23A)=Sof(H23B)=Sof(H23C)=1-FVAR(1)
 Sof(H22A)=Sof(H22B)=Sof(C24)=Sof(H24A)=Sof(H24B)=Sof(H24C)=FVAR(1)
5.a Secondary CH2 refined with riding coordinates:
 C7(H7A,H7B), C31(H31A,H31B), C8(H8A,H8B), C33(H33A,H33B), C20(H20A,H20B),
 C22(H22A,H22B), C22(H22C,H22D)
5.b Aromatic/amide H refined with riding coordinates:
 C4(H4), C28(H28), C5(H5), C30(H30), C29(H29), C16(H16), C17(H17), C18(H18)
5.c Idealised Me refined as rotating group:
 C1(H1A,H1B,H1C), C13(H13A,H13B,H13C), C12(H12A,H12B,H12C), C32(H32A,H32B,
 H32C), C21(H21A,H21B,H21C), C34(H34A,H34B,H34C), C24(H24A,H24B,H24C), C23(H23A,
 H23B,H23C)
;
_olex2_submission_special_instructions 'No special instructions were received'

loop_
_space_group_symop_operation_xyz
'x, y, z'
'-x, y+1/2, -z+1/2'
'-x, -y, -z'
'x, -y-1/2, z-1/2'

loop_
_atom_site_label
_atom_site_type_symbol
_atom_site_fract_x
_atom_site_fract_y
_atom_site_fract_z
_atom_site_U_iso_or_equiv
_atom_site_adp_type
_atom_site_occupancy
_atom_site_site_symmetry_order
_atom_site_calc_flag
_atom_site_refinement_flags_posn
_atom_site_refinement_flags_adp
_atom_site_refinement_flags_occupancy
_atom_site_disorder_assembly
_atom_site_disorder_group
Co1 Co 0.74797(2) 0.74900(4) 0.63351(2) 0.02796(12) Uani 1 1 d . . . . .
Cl2 Cl 0.83523(4) 0.58179(9) 0.67757(5) 0.0486(2) Uani 1 1 d . . . . .
Cl1 Cl 0.68712(4) 0.71325(11) 0.51846(4) 0.0527(2) Uani 1 1 d . . . . .
N2 N 0.76897(12) 0.8667(2) 0.73017(12) 0.0298(5) Uani 1 1 d . . . . .
N3 N 0.81520(12) 0.9379(2) 0.61137(13) 0.0310(5) Uani 1 1 d . . . . .
N1 N 0.66438(12) 0.6862(3) 0.69543(13) 0.0340(5) Uani 1 1 d . . . . .
C11 C 0.82091(14) 0.9682(3) 0.73880(15) 0.0320(6) Uani 1 1 d . . . . .
C3 C 0.73600(16) 0.8286(3) 0.78608(15) 0.0363(6) Uani 1 1 d . . . . .
C10 C 0.84724(13) 1.0070(3) 0.66876(16) 0.0323(6) Uani 1 1 d . . . . .
C14 C 0.60386(16) 0.5976(4) 0.66501(16) 0.0431(7) Uani 1 1 d . . . . .
C2 C 0.67509(16) 0.7261(4) 0.76394(16) 0.0392(7) Uani 1 1 d . . . . .
C26 C 0.82505(16) 0.9638(3) 0.53646(16) 0.0363(6) Uani 1 1 d . . . . .
C27 C 0.77639(17) 1.0591(4) 0.49400(18) 0.0450(7) Uani 1 1 d . . . . .
C6 C 0.84346(17) 1.0347(3) 0.80745(17) 0.0431(7) Uani 1 1 d . . . . .
C25 C 0.87669(19) 0.8853(4) 0.50621(19) 0.0471(8) Uani 1 1 d . . . . .
C4 C 0.75666(19) 0.8896(4) 0.85631(17) 0.0474(8) Uani 1 1 d . . . . .
H4 H 0.733665 0.859121 0.893919 0.057 Uiso 1 1 calc R . . . .
C15 C 0.60676(18) 0.4457(4) 0.67113(18) 0.0489(8) Uani 1 1 d . . . . .
C9 C 0.90745(16) 1.1211(3) 0.6768(2) 0.0452(8) Uani 1 1 d . . . . .
C28 C 0.7820(2) 1.0761(5) 0.4196(2) 0.0588(10) Uani 1 1 d . . . . .
H28 H 0.750199 1.141836 0.391980 0.071 Uiso 1 1 calc R . . . .
C7 C 0.8991(2) 1.1529(4) 0.8141(2) 0.0570(10) Uani 1 1 d . . . . .
H7A H 0.948085 1.112450 0.830765 0.068 Uiso 1 1 calc R . . . .
H7B H 0.888609 1.225199 0.848683 0.068 Uiso 1 1 calc R . . . .
C31 C 0.9305(2) 0.7802(4) 0.5523(2) 0.0587(10) Uani 1 1 d . . . . .
H31A H 0.980649 0.817405 0.555270 0.070 Uiso 1 1 calc R . . . .
H31B H 0.918895 0.778395 0.600269 0.070 Uiso 1 1 calc R . . . .
C1 C 0.6299(2) 0.6846(5) 0.81996(19) 0.0595(10) Uani 1 1 d . . . . .
H1A H 0.590787 0.618998 0.799686 0.089 Uiso 1 1 calc GR . . . .
H1B H 0.608866 0.771712 0.837093 0.089 Uiso 1 1 calc GR . . . .
H1C H 0.661141 0.636571 0.858935 0.089 Uiso 1 1 calc GR . . . .
C5 C 0.8104(2) 0.9923(4) 0.86592(17) 0.0502(8) Uani 1 1 d . . . . .
H5 H 0.825450 1.034690 0.910597 0.060 Uiso 1 1 calc R . . . .
C8 C 0.8970(2) 1.2275(4) 0.7401(2) 0.0582(10) Uani 1 1 d . . . . .
H8A H 0.935683 1.301799 0.744695 0.070 Uiso 1 1 calc R . . . .
H8B H 0.849838 1.277760 0.727347 0.070 Uiso 1 1 calc R . . . .
C30 C 0.8787(2) 0.9064(4) 0.4312(2) 0.0604(10) Uani 1 1 d . . . . .
H30 H 0.913698 0.853859 0.411127 0.072 Uiso 1 1 calc R . . . .
C33 C 0.7195(2) 1.1387(5) 0.5277(2) 0.0628(11) Uani 1 1 d . . . . .
H33A H 0.673844 1.082144 0.519059 0.075 Uiso 1 1 calc R . . . .
H33B H 0.736337 1.140976 0.578891 0.075 Uiso 1 1 calc R . . . .
C13 C 0.9116(2) 1.2149(4) 0.6080(2) 0.0619(11) Uani 1 1 d . . . . .
H13A H 0.920465 1.150987 0.570088 0.093 Uiso 1 1 calc GR . . . .
H13B H 0.951302 1.284969 0.618156 0.093 Uiso 1 1 calc GR . . . .
H13C H 0.865535 1.266144 0.593787 0.093 Uiso 1 1 calc GR . . . .
C12 C 0.97775(17) 1.0350(4) 0.6986(2) 0.0643(11) Uani 1 1 d . . . . .
H12A H 0.972020 0.969678 0.737056 0.096 Uiso 1 1 calc GR . . . .
H12B H 1.018049 1.101551 0.714042 0.096 Uiso 1 1 calc GR . . . .
H12C H 0.988117 0.978592 0.658673 0.096 Uiso 1 1 calc GR . . . .
C19 C 0.54503(18) 0.6704(5) 0.6250(2) 0.0662(12) Uani 1 1 d D . . . .
C20 C 0.6711(2) 0.3696(4) 0.7148(2) 0.0602(10) Uani 1 1 d . . . . .
H20A H 0.712444 0.375047 0.688911 0.072 Uiso 1 1 calc R . . . .
H20B H 0.685066 0.425369 0.758582 0.072 Uiso 1 1 calc R . . . .
C29 C 0.8321(2) 0.9993(5) 0.3879(2) 0.0645(11) Uani 1 1 d . . . . .
H29 H 0.834482 1.009655 0.339578 0.077 Uiso 1 1 calc R . . . .
C16 C 0.5478(2) 0.3663(5) 0.6350(2) 0.0691(12) Uani 1 1 d . . . . .
H16 H 0.547896 0.264061 0.638272 0.083 Uiso 1 1 calc R . . . .
C32 C 0.9271(3) 0.6267(5) 0.5234(3) 0.0783(13) Uani 1 1 d . . . . .
H32A H 0.940890 0.627063 0.476861 0.118 Uiso 1 1 calc GR . . . .
H32B H 0.877505 0.589376 0.520130 0.118 Uiso 1 1 calc GR . . . .
H32C H 0.960696 0.565088 0.554792 0.118 Uiso 1 1 calc GR . . . .
C17 C 0.4899(2) 0.4359(7) 0.5948(2) 0.0880(18) Uani 1 1 d . . . . .
H17 H 0.450967 0.381158 0.569835 0.106 Uiso 1 1 calc R . . . .
C18 C 0.4883(2) 0.5864(7) 0.5905(3) 0.0891(18) Uani 1 1 d . . . . .
H18 H 0.447505 0.632444 0.563509 0.107 Uiso 1 1 calc R . . . .
C22 C 0.5441(2) 0.8357(6) 0.6178(3) 0.0945(18) Uani 1 1 d D U . . .
H22A H 0.594433 0.873082 0.623652 0.113 Uiso 0.506(10) 1 calc R . P A 1
H22B H 0.518504 0.863731 0.570713 0.113 Uiso 0.506(10) 1 calc R . P A 1
H22C H 0.552488 0.873362 0.666270 0.113 Uiso 0.494(10) 1 calc R . P A 2
H22D H 0.588124 0.860320 0.598064 0.113 Uiso 0.494(10) 1 calc R . P A 2
C21 C 0.6626(3) 0.2130(5) 0.7349(3) 0.0839(15) Uani 1 1 d . . . . .
H21A H 0.650415 0.154519 0.692411 0.126 Uiso 1 1 calc GR . . . .
H21B H 0.623572 0.205071 0.762744 0.126 Uiso 1 1 calc GR . . . .
H21C H 0.708222 0.178414 0.762421 0.126 Uiso 1 1 calc GR . . . .
C34 C 0.7027(4) 1.2891(8) 0.5032(4) 0.133(3) Uani 1 1 d . . . . .
H34A H 0.681285 1.288072 0.453477 0.199 Uiso 1 1 calc GR . . . .
H34B H 0.747558 1.346068 0.509964 0.199 Uiso 1 1 calc GR . . . .
H34C H 0.668202 1.332068 0.530192 0.199 Uiso 1 1 calc GR . . . .
C24 C 0.5065(6) 0.8969(12) 0.6717(6) 0.107(5) Uani 0.506(10) 1 d D U P A 1
H24A H 0.460288 0.846421 0.671189 0.161 Uiso 0.506(10) 1 calc GR . P A 1
H24B H 0.497117 0.999669 0.662224 0.161 Uiso 0.506(10) 1 calc GR . P A 1
H24C H 0.537010 0.885591 0.717756 0.161 Uiso 0.506(10) 1 calc GR . P A 1
C23 C 0.4833(6) 0.9293(11) 0.5778(6) 0.100(4) Uani 0.494(10) 1 d D U P A 2
H23A H 0.477683 0.907847 0.527658 0.150 Uiso 0.494(10) 1 calc GR . P A 2
H23B H 0.495680 1.031409 0.585644 0.150 Uiso 0.494(10) 1 calc GR . P A 2
H23C H 0.437640 0.908588 0.594418 0.150 Uiso 0.494(10) 1 calc GR . P A 2

loop_
_atom_site_aniso_label
_atom_site_aniso_U_11
_atom_site_aniso_U_22
_atom_site_aniso_U_33
_atom_site_aniso_U_23
_atom_site_aniso_U_13
_atom_site_aniso_U_12
Co1 0.02846(18) 0.0312(2) 0.0248(2) -0.00152(14) 0.00615(13) -0.00180(14)
Cl2 0.0454(4) 0.0410(4) 0.0617(5) 0.0107(4) 0.0151(4) 0.0129(3)
Cl1 0.0460(4) 0.0855(6) 0.0265(4) -0.0093(4) 0.0062(3) -0.0226(4)
N2 0.0307(10) 0.0318(12) 0.0265(12) -0.0015(9) 0.0039(9) 0.0036(9)
N3 0.0292(10) 0.0291(11) 0.0361(13) 0.0004(10) 0.0098(9) 0.0003(9)
N1 0.0272(10) 0.0435(13) 0.0319(13) 0.0056(11) 0.0069(9) -0.0006(10)
C11 0.0303(12) 0.0281(13) 0.0352(15) -0.0005(11) -0.0016(10) 0.0057(10)
C3 0.0387(14) 0.0417(16) 0.0288(15) 0.0012(12) 0.0062(11) 0.0077(12)
C10 0.0231(11) 0.0261(13) 0.0455(17) -0.0012(11) -0.0003(10) 0.0040(10)
C14 0.0320(13) 0.065(2) 0.0320(16) 0.0110(14) 0.0058(11) -0.0096(14)
C2 0.0389(14) 0.0496(18) 0.0311(16) 0.0090(13) 0.0116(12) 0.0061(13)
C26 0.0386(14) 0.0363(15) 0.0364(16) 0.0009(12) 0.0135(12) -0.0069(12)
C27 0.0430(16) 0.0514(19) 0.0413(18) 0.0066(14) 0.0095(13) -0.0058(14)
C6 0.0437(16) 0.0375(16) 0.0425(18) -0.0078(13) -0.0091(13) 0.0095(13)
C25 0.0535(18) 0.0424(17) 0.052(2) -0.0004(15) 0.0295(15) -0.0076(14)
C4 0.0585(19) 0.056(2) 0.0278(16) -0.0013(14) 0.0068(14) 0.0123(16)
C15 0.0414(16) 0.065(2) 0.0403(18) 0.0036(16) 0.0058(13) -0.0180(15)
C9 0.0307(14) 0.0362(16) 0.065(2) 0.0014(15) -0.0021(13) -0.0042(12)
C28 0.067(2) 0.065(2) 0.043(2) 0.0148(18) 0.0084(17) -0.0100(19)
C7 0.0492(18) 0.051(2) 0.063(2) -0.0205(18) -0.0120(16) -0.0044(16)
C31 0.0512(19) 0.057(2) 0.072(3) -0.0066(19) 0.0222(18) 0.0057(17)
C1 0.0516(19) 0.089(3) 0.042(2) 0.0051(19) 0.0226(16) -0.0087(19)
C5 0.063(2) 0.052(2) 0.0305(17) -0.0103(14) -0.0073(14) 0.0114(17)
C8 0.0440(18) 0.0392(18) 0.085(3) -0.0105(18) -0.0075(18) -0.0070(14)
C30 0.082(3) 0.048(2) 0.063(2) -0.0035(18) 0.047(2) -0.0116(19)
C33 0.051(2) 0.079(3) 0.061(2) 0.024(2) 0.0162(17) 0.0185(19)
C13 0.054(2) 0.0442(19) 0.085(3) 0.0097(19) 0.0033(19) -0.0198(16)
C12 0.0277(15) 0.061(2) 0.101(3) 0.001(2) 0.0005(17) 0.0027(15)
C19 0.0341(16) 0.100(3) 0.063(2) 0.036(2) 0.0024(15) -0.0081(18)
C20 0.0496(19) 0.056(2) 0.071(3) 0.0027(19) -0.0005(17) -0.0076(17)
C29 0.095(3) 0.065(2) 0.041(2) -0.0011(18) 0.035(2) -0.024(2)
C16 0.059(2) 0.089(3) 0.056(2) 0.008(2) 0.0029(18) -0.039(2)
C32 0.085(3) 0.075(3) 0.072(3) -0.024(2) 0.003(2) 0.028(2)
C17 0.055(2) 0.142(5) 0.060(3) 0.028(3) -0.0104(19) -0.055(3)
C18 0.0393(19) 0.145(5) 0.076(3) 0.053(3) -0.0122(18) -0.027(2)
C22 0.041(2) 0.109(4) 0.129(5) 0.060(4) 0.004(2) 0.015(2)
C21 0.063(3) 0.049(2) 0.138(5) 0.007(3) 0.011(3) -0.003(2)
C34 0.123(5) 0.133(6) 0.160(7) 0.052(5) 0.074(5) 0.071(4)
C24 0.087(7) 0.083(7) 0.164(12) 0.017(7) 0.055(8) 0.005(6)
C23 0.092(7) 0.079(7) 0.110(9) -0.017(6) -0.035(6) 0.026(6)

loop_
_atom_type_symbol
_atom_type_description
_atom_type_scat_dispersion_real
_atom_type_scat_dispersion_imag
_atom_type_scat_source
C C 0.0033 0.0016 'International Tables Vol C Tables 4.2.6.8 and 6.1.1.4'
H H 0.0000 0.0000 'International Tables Vol C Tables 4.2.6.8 and 6.1.1.4'
Cl Cl 0.1484 0.1585 'International Tables Vol C Tables 4.2.6.8 and 6.1.1.4'
Co Co 0.3494 0.9721 'International Tables Vol C Tables 4.2.6.8 and 6.1.1.4'
N N 0.0061 0.0033 'International Tables Vol C Tables 4.2.6.8 and 6.1.1.4'

loop_
_geom_angle_atom_site_label_1
_geom_angle_atom_site_label_2
_geom_angle_atom_site_label_3
_geom_angle
Cl2 Co1 Cl1 117.06(4)
N2 Co1 Cl2 90.27(7)
N2 Co1 Cl1 152.67(7)
N2 Co1 N3 75.19(9)
N2 Co1 N1 72.54(9)
N3 Co1 Cl2 102.31(6)
N3 Co1 Cl1 97.19(7)
N1 Co1 Cl2 98.14(7)
N1 Co1 Cl1 101.94(7)
N1 Co1 N3 141.59(9)
C11 N2 Co1 119.14(19)
C11 N2 C3 119.4(2)
C3 N2 Co1 121.08(19)
C10 N3 Co1 113.74(19)
C10 N3 C26 127.9(2)
C26 N3 Co1 118.10(17)
C14 N1 Co1 120.45(19)
C2 N1 Co1 117.36(19)
C2 N1 C14 122.0(2)
N2 C11 C10 112.3(2)
N2 C11 C6 120.0(3)
C6 C11 C10 127.5(3)
N2 C3 C2 110.9(2)
N2 C3 C4 123.3(3)
C4 C3 C2 125.7(3)
N3 C10 C11 116.8(2)
N3 C10 C9 129.3(3)
C9 C10 C11 113.8(3)
C15 C14 N1 121.2(3)
C19 C14 N1 115.9(3)
C19 C14 C15 122.7(3)
N1 C2 C3 115.7(3)
N1 C2 C1 128.0(3)
C3 C2 C1 116.2(3)
C27 C26 N3 118.9(3)
C25 C26 N3 121.3(3)
C25 C26 C27 119.5(3)
C26 C27 C28 119.3(3)
C26 C27 C33 118.3(3)
C28 C27 C33 122.4(3)
C11 C6 C7 118.4(3)
C5 C6 C11 120.5(3)
C5 C6 C7 121.1(3)
C26 C25 C31 120.0(3)
C26 C25 C30 118.3(3)
C30 C25 C31 121.7(3)
C5 C4 C3 117.7(3)
C14 C15 C20 121.6(3)
C16 C15 C14 117.6(4)
C16 C15 C20 120.8(4)
C10 C9 C8 108.6(3)
C10 C9 C13 115.3(3)
C10 C9 C12 104.3(3)
C13 C9 C8 109.2(3)
C12 C9 C8 108.4(3)
C12 C9 C13 110.7(3)
C29 C28 C27 122.6(4)
C6 C7 C8 109.2(3)
C32 C31 C25 112.8(3)
C4 C5 C6 119.0(3)
C7 C8 C9 115.7(3)
C29 C30 C25 123.9(3)
C34 C33 C27 116.2(4)
C14 C19 C22 121.7(4)
C18 C19 C14 117.2(4)
C18 C19 C22 121.1(4)
C21 C20 C15 118.6(3)
C30 C29 C28 116.3(3)
C17 C16 C15 120.5(5)
C16 C17 C18 120.5(4)
C19 C18 C17 121.5(4)
C24 C22 C19 108.6(6)
C23 C22 C19 127.4(6)

loop_
_geom_bond_atom_site_label_1
_geom_bond_atom_site_label_2
_geom_bond_distance
Co1 Cl2 2.2584(9)
Co1 Cl1 2.3014(11)
Co1 N2 2.103(2)
Co1 N3 2.192(2)
Co1 N1 2.157(2)
N2 C11 1.314(3)
N2 C3 1.352(4)
N3 C10 1.307(4)
N3 C26 1.483(4)
N1 C14 1.411(4)
N1 C2 1.333(4)
C11 C10 1.530(4)
C11 C6 1.433(4)
C3 C2 1.458(4)
C3 C4 1.435(4)
C10 C9 1.501(4)
C14 C15 1.384(5)
C14 C19 1.377(5)
C2 C1 1.501(4)
C26 C27 1.396(4)
C26 C25 1.383(4)
C27 C28 1.443(5)
C27 C33 1.496(5)
C6 C7 1.469(5)
C6 C5 1.405(5)
C25 C31 1.534(5)
C25 C30 1.444(5)
C4 C5 1.345(5)
C15 C20 1.490(5)
C15 C16 1.380(5)
C9 C8 1.579(5)
C9 C13 1.572(5)
C9 C12 1.502(4)
C28 C29 1.370(6)
C7 C8 1.556(6)
C31 C32 1.496(5)
C30 C29 1.370(6)
C33 C34 1.458(7)
C19 C18 1.363(6)
C19 C22 1.507(6)
C20 C21 1.487(5)
C16 C17 1.353(6)
C17 C18 1.369(8)
C22 C24 1.438(8)
C22 C23 1.499(7)
